data_7135507
loop_
_publ_author_name
'Mao, Zhuo-Ya'
'Yan, De-Xiang'
'Zhou, Su-Fan'
'Liu, Meng-En'
'Li, You-Zherui'
'Liang, Tai-Gang'
'Wei, Bang-Guo'

_publ_section_title
;
 Chloride-incorporating cascade dearomatization of isoquinolines with
 chloroformate and DMAD achieving 100% atom economy.
;
_journal_issue 6
_journal_name_full 'Chemical communications (Cambridge, England)'
_journal_page_first 1860
_journal_page_last 1863
_journal_paper_doi 10.1039/d5cc06083d
_journal_volume 62
_journal_year 2026
_chemical_formula_moiety 'C21 H24 Cl N O6'
_chemical_formula_sum 'C21 H24 Cl N O6'
_chemical_formula_weight 421.86
_space_group_crystal_system monoclinic
_space_group_IT_number 15
_space_group_name_Hall '-C 2yc'
_space_group_name_H-M_alt 'C 1 2/c 1'
_atom_sites_solution_hydrogens geom
_atom_sites_solution_primary dual
_audit_creation_date 2024-06-01
_audit_creation_method
;
Olex2 1.5
(compiled 2024.02.16 svn.r378c4104 for OlexSys, GUI svn.r6928)
;
_audit_update_record
;
2025-03-12 deposited with the CCDC.	2025-12-12 downloaded from the CCDC.
;
_cell_angle_alpha 90
_cell_angle_beta 90.366(2)
_cell_angle_gamma 90
_cell_formula_units_Z 8
_cell_length_a 20.5201(5)
_cell_length_b 8.6569(2)
_cell_length_c 22.7664(6)
_cell_measurement_reflns_used 9410
_cell_measurement_temperature 99.99(10)
_cell_measurement_theta_max 29.1860
_cell_measurement_theta_min 1.8010
_cell_volume 4044.15(17)
_computing_cell_refinement 'CrysAlisPro 1.171.43.106a (Rigaku OD, 2024)'
_computing_data_collection 'CrysAlisPro 1.171.43.106a (Rigaku OD, 2024)'
_computing_data_reduction 'CrysAlisPro 1.171.43.106a (Rigaku OD, 2024)'
_computing_molecular_graphics 'Olex2 1.5 (Dolomanov et al., 2009)'
_computing_publication_material 'Olex2 1.5 (Dolomanov et al., 2009)'
_computing_structure_refinement 'SHELXL 2018/3 (Sheldrick, 2015)'
_computing_structure_solution 'SHELXT 2018/2 (Sheldrick, 2018)'
_diffrn_ambient_environment N~2~
_diffrn_ambient_temperature 99.99(10)
_diffrn_detector 'Hybrid Pixel Array Detector'
_diffrn_detector_area_resol_mean 10.0000
_diffrn_detector_type HyPix
_diffrn_measured_fraction_theta_full 0.999
_diffrn_measured_fraction_theta_max 0.823
_diffrn_measurement_details
;
List of Runs (angles in degrees, time in seconds):

  # Type    Start    End  Width  t~exp~   \w     \q     \k     \f   Frames
#--------------------------------------------------------------------------
  1  \w    -74.00 -36.00   0.50    0.13    --   10.52 -19.00-150.00   76
  2  \w    -12.00  23.00   0.50    0.13    --   10.52 -19.00-150.00   70
  3  \w     28.00  78.00   0.50    0.13    --   10.52  57.00   0.00  100
  4  \w     -8.00  86.00   0.50    0.13    --   10.52  57.00  90.00  188
  5  \w    -53.00   9.00   0.50    0.13    --  -11.30  98.00 160.00  124
  6  \w      2.00  28.00   0.50    0.13    --   10.52 -99.00 120.00   52
  7  \w    -86.00 -46.50   0.50    0.13    --  -11.30 -77.00 -30.00   79
;
_diffrn_measurement_device 'four-circle diffractometer'
_diffrn_measurement_device_type 'ROD, Synergy Custom DW system, HyPix'
_diffrn_measurement_method '\w scans'
_diffrn_orient_matrix_type 'CrysAlisPro convention (1999,Acta A55,543-557)'
_diffrn_orient_matrix_UB_11 -0.0278775000
_diffrn_orient_matrix_UB_12 0.0228580000
_diffrn_orient_matrix_UB_13 -0.0163978000
_diffrn_orient_matrix_UB_21 -0.0140931000
_diffrn_orient_matrix_UB_22 -0.0738520000
_diffrn_orient_matrix_UB_23 0.0045536000
_diffrn_orient_matrix_UB_31 -0.0148000000
_diffrn_orient_matrix_UB_32 0.0271902000
_diffrn_orient_matrix_UB_33 0.0260910000
_diffrn_radiation_monochromator mirror
_diffrn_radiation_probe x-ray
_diffrn_radiation_type 'Mo K\a'
_diffrn_radiation_wavelength 0.71073
_diffrn_reflns_av_R_equivalents 0.0310
_diffrn_reflns_av_unetI/netI 0.0327
_diffrn_reflns_Laue_measured_fraction_full 0.999
_diffrn_reflns_Laue_measured_fraction_max 0.823
_diffrn_reflns_limit_h_max 27
_diffrn_reflns_limit_h_min -25
_diffrn_reflns_limit_k_max 10
_diffrn_reflns_limit_k_min -11
_diffrn_reflns_limit_l_max 27
_diffrn_reflns_limit_l_min -25
_diffrn_reflns_number 16369
_diffrn_reflns_point_group_measured_fraction_full 0.999
_diffrn_reflns_point_group_measured_fraction_max 0.823
_diffrn_reflns_theta_full 25.242
_diffrn_reflns_theta_max 29.476
_diffrn_reflns_theta_min 1.789
_diffrn_source 'Rotating-anode X-ray tube'
_diffrn_source_type 'Rigaku (Mo) X-ray Source'
_exptl_absorpt_coefficient_mu 0.227
_exptl_absorpt_correction_T_max 1.00000
_exptl_absorpt_correction_T_min 0.96496
_exptl_absorpt_correction_type multi-scan
_exptl_absorpt_process_details
;
CrysAlisPro 1.171.43.106a (Rigaku Oxford Diffraction, 2024)
Empirical absorption correction using spherical harmonics,
implemented in SCALE3 ABSPACK scaling algorithm.
;
_exptl_crystal_colour colourless
_exptl_crystal_colour_primary colourless
_exptl_crystal_density_diffrn 1.386
_exptl_crystal_description block
_exptl_crystal_F_000 1776
_exptl_crystal_size_max 0.53
_exptl_crystal_size_mid 0.33
_exptl_crystal_size_min 0.23
_refine_diff_density_max 0.247
_refine_diff_density_min -0.301
_refine_diff_density_rms 0.049
_refine_ls_extinction_method none
_refine_ls_goodness_of_fit_ref 1.060
_refine_ls_hydrogen_treatment constr
_refine_ls_matrix_type full
_refine_ls_number_parameters 265
_refine_ls_number_reflns 4621
_refine_ls_number_restraints 0
_refine_ls_restrained_S_all 1.060
_refine_ls_R_factor_all 0.0456
_refine_ls_R_factor_gt 0.0368
_refine_ls_shift/su_max 0.001
_refine_ls_shift/su_mean 0.000
_refine_ls_structure_factor_coef Fsqd
_refine_ls_weighting_details 'w=1/[\s^2^(Fo^2^)+(0.0383P)^2^+3.0256P] where P=(Fo^2^+2Fc^2^)/3'
_refine_ls_weighting_scheme calc
_refine_ls_wR_factor_gt 0.0873
_refine_ls_wR_factor_ref 0.0917
_reflns_Friedel_coverage 0.000
_reflns_number_gt 3882
_reflns_number_total 4621
_reflns_threshold_expression 'I > 2\s(I)'
_cod_data_source_file d5cc06083d2.cif
_cod_data_source_block 6813-a027-100k_auto
_cod_database_code 7135507
_shelx_shelxl_version_number 2018/3
_shelx_space_group_comment
;
The symmetry employed for this shelxl refinement is uniquely defined
by the following loop, which should always be used as a source of
symmetry information in preference to the above space-group names.
They are only intended as comments.
;
_shelx_estimated_absorpt_t_max 0.950
_shelx_estimated_absorpt_t_min 0.889
_olex2_refinement_description
;
1. Fixed Uiso
 At 1.2 times of:
  All C(H) groups, All C(H,H) groups
 At 1.5 times of:
  All C(H,H,H) groups
2.a Ternary CH refined with riding coordinates:
 C9(H9)
2.b Secondary CH2 refined with riding coordinates:
 C19(H19A,H19B), C18(H18A,H18B), C20(H20A,H20B), C17(H17A,H17B)
2.c Aromatic/amide H refined with riding coordinates:
 C1(H1), C8(H8), C7(H7), C4(H4), C2(H2), C3(H3)
2.d Idealised Me refined as rotating group:
 C21(H21A,H21B,H21C), C12(H12A,H12B,H12C), C15(H15A,H15B,H15C)
;
_olex2_submission_special_instructions 'No special instructions were received'
_oxdiff_exptl_absorpt_empirical_details
;
Empirical correction (ABSPACK) includes:
- Absorption correction using spherical harmonics
- Frame scaling
;
_oxdiff_exptl_absorpt_empirical_full_max 1.140
_oxdiff_exptl_absorpt_empirical_full_min 0.890

loop_
_space_group_symop_operation_xyz
'x, y, z'
'-x, y, -z+1/2'
'x+1/2, y+1/2, z'
'-x+1/2, y+1/2, -z+1/2'
'-x, -y, -z'
'x, -y, z-1/2'
'-x+1/2, -y+1/2, -z'
'x+1/2, -y+1/2, z-1/2'

loop_
_atom_site_label
_atom_site_type_symbol
_atom_site_fract_x
_atom_site_fract_y
_atom_site_fract_z
_atom_site_U_iso_or_equiv
_atom_site_adp_type
_atom_site_occupancy
_atom_site_site_symmetry_order
_atom_site_calc_flag
_atom_site_refinement_flags_posn
_atom_site_refinement_flags_adp
_atom_site_refinement_flags_occupancy
_atom_site_disorder_assembly
_atom_site_disorder_group
Cl1 Cl 0.44099(2) -0.09202(4) 0.31805(2) 0.02215(10) Uani 1 1 d . . . . .
O2 O 0.25999(4) 0.25508(12) 0.31714(4) 0.0204(2) Uani 1 1 d . . . . .
O3 O 0.36764(5) 0.03692(12) 0.43667(4) 0.0220(2) Uani 1 1 d . . . . .
O4 O 0.46709(5) 0.14671(12) 0.44175(4) 0.0237(2) Uani 1 1 d . . . . .
O6 O 0.40465(6) 0.03531(13) 0.20886(4) 0.0277(3) Uani 1 1 d . . . . .
O1 O 0.20816(5) 0.30892(13) 0.40217(5) 0.0281(3) Uani 1 1 d . . . . .
O5 O 0.40740(6) 0.28524(13) 0.23250(4) 0.0304(3) Uani 1 1 d . . . . .
N1 N 0.31698(5) 0.35701(14) 0.39216(5) 0.0184(3) Uani 1 1 d . . . . .
C9 C 0.37516(6) 0.34813(16) 0.35449(6) 0.0162(3) Uani 1 1 d . . . . .
H9 H 0.361644 0.372411 0.313230 0.019 Uiso 1 1 calc R U . . .
C13 C 0.41407(6) 0.09666(16) 0.30882(6) 0.0171(3) Uani 1 1 d . . . . .
C10 C 0.40193(6) 0.18347(16) 0.35596(6) 0.0164(3) Uani 1 1 d . . . . .
C14 C 0.40821(6) 0.15192(17) 0.24652(6) 0.0183(3) Uani 1 1 d . . . . .
C6 C 0.42672(7) 0.46393(16) 0.37323(6) 0.0189(3) Uani 1 1 d . . . . .
C16 C 0.25717(7) 0.30634(17) 0.37286(6) 0.0201(3) Uani 1 1 d . . . . .
C11 C 0.41690(7) 0.12046(16) 0.41619(6) 0.0176(3) Uani 1 1 d . . . . .
C19 C 0.23541(7) 0.29705(17) 0.19049(6) 0.0225(3) Uani 1 1 d . . . . .
H19A H 0.280513 0.319847 0.203520 0.027 Uiso 1 1 calc R U . . .
H19B H 0.209033 0.391561 0.196197 0.027 Uiso 1 1 calc R U . . .
C5 C 0.42783(7) 0.52268(17) 0.43038(6) 0.0232(3) Uani 1 1 d . . . . .
C18 C 0.20780(7) 0.16769(17) 0.22824(6) 0.0236(3) Uani 1 1 d . . . . .
H18A H 0.165624 0.134479 0.211065 0.028 Uiso 1 1 calc R U . . .
H18B H 0.237862 0.078385 0.226547 0.028 Uiso 1 1 calc R U . . .
C1 C 0.47508(7) 0.50410(17) 0.33393(7) 0.0248(3) Uani 1 1 d . . . . .
H1 H 0.473777 0.464953 0.294955 0.030 Uiso 1 1 calc R U . . .
C8 C 0.32369(7) 0.40262(18) 0.45132(6) 0.0239(3) Uani 1 1 d . . . . .
H8 H 0.289990 0.378755 0.478259 0.029 Uiso 1 1 calc R U . . .
C20 C 0.23576(7) 0.25562(18) 0.12538(6) 0.0247(3) Uani 1 1 d . . . . .
H20A H 0.255181 0.151746 0.120554 0.030 Uiso 1 1 calc R U . . .
H20B H 0.190261 0.251037 0.110760 0.030 Uiso 1 1 calc R U . . .
C17 C 0.19721(7) 0.20954(18) 0.29196(6) 0.0235(3) Uani 1 1 d . . . . .
H17A H 0.165741 0.295841 0.294905 0.028 Uiso 1 1 calc R U . . .
H17B H 0.179437 0.119802 0.313536 0.028 Uiso 1 1 calc R U . . .
C7 C 0.37603(8) 0.47815(18) 0.47021(6) 0.0265(3) Uani 1 1 d . . . . .
H7 H 0.379736 0.503708 0.510675 0.032 Uiso 1 1 calc R U . . .
C21 C 0.27378(8) 0.37093(19) 0.08846(7) 0.0291(3) Uani 1 1 d . . . . .
H21A H 0.271999 0.339699 0.047104 0.044 Uiso 1 1 calc R U . . .
H21B H 0.319271 0.373368 0.101800 0.044 Uiso 1 1 calc R U . . .
H21C H 0.254538 0.473895 0.092716 0.044 Uiso 1 1 calc R U . . .
C4 C 0.47854(8) 0.62223(18) 0.44680(7) 0.0310(4) Uani 1 1 d . . . . .
H4 H 0.479466 0.664431 0.485317 0.037 Uiso 1 1 calc R U . . .
C2 C 0.52548(8) 0.60140(19) 0.35126(8) 0.0326(4) Uani 1 1 d . . . . .
H2 H 0.558814 0.627842 0.324292 0.039 Uiso 1 1 calc R U . . .
C12 C 0.37655(8) -0.0255(2) 0.49538(6) 0.0290(4) Uani 1 1 d . . . . .
H12A H 0.347322 -0.113794 0.500838 0.044 Uiso 1 1 calc R U . . .
H12B H 0.366502 0.054392 0.524453 0.044 Uiso 1 1 calc R U . . .
H12C H 0.421825 -0.059172 0.500478 0.044 Uiso 1 1 calc R U . . .
C15 C 0.40441(9) 0.0792(2) 0.14724(6) 0.0300(4) Uani 1 1 d . . . . .
H15A H 0.405654 -0.013961 0.122796 0.045 Uiso 1 1 calc R U . . .
H15B H 0.442682 0.143168 0.139059 0.045 Uiso 1 1 calc R U . . .
H15C H 0.364725 0.137846 0.138315 0.045 Uiso 1 1 calc R U . . .
C3 C 0.52710(8) 0.65976(19) 0.40781(8) 0.0349(4) Uani 1 1 d . . . . .
H3 H 0.561712 0.725749 0.419762 0.042 Uiso 1 1 calc R U . . .

loop_
_atom_site_aniso_label
_atom_site_aniso_U_11
_atom_site_aniso_U_22
_atom_site_aniso_U_33
_atom_site_aniso_U_23
_atom_site_aniso_U_13
_atom_site_aniso_U_12
Cl1 0.02381(18) 0.02098(19) 0.02163(19) -0.00304(13) -0.00259(13) 0.00519(14)
O2 0.0153(5) 0.0255(5) 0.0205(5) -0.0018(4) -0.0016(4) -0.0017(4)
O3 0.0227(5) 0.0270(6) 0.0161(5) 0.0027(4) -0.0008(4) -0.0022(4)
O4 0.0225(5) 0.0266(6) 0.0218(5) -0.0016(4) -0.0075(4) 0.0009(4)
O6 0.0416(6) 0.0262(6) 0.0154(5) -0.0050(4) -0.0051(4) 0.0054(5)
O1 0.0192(5) 0.0356(7) 0.0295(6) 0.0000(5) 0.0062(4) 0.0013(5)
O5 0.0478(7) 0.0253(6) 0.0182(5) -0.0001(4) 0.0033(5) -0.0085(5)
N1 0.0171(6) 0.0229(6) 0.0154(6) -0.0012(5) 0.0005(4) 0.0033(5)
C9 0.0142(6) 0.0195(7) 0.0148(6) -0.0007(5) -0.0012(5) 0.0002(5)
C13 0.0127(6) 0.0192(7) 0.0194(7) -0.0012(5) -0.0008(5) 0.0006(5)
C10 0.0109(6) 0.0200(7) 0.0183(7) -0.0005(5) -0.0005(5) -0.0020(5)
C14 0.0124(6) 0.0237(8) 0.0188(7) -0.0035(6) 0.0005(5) -0.0012(5)
C6 0.0181(6) 0.0161(7) 0.0226(7) -0.0013(5) -0.0059(5) 0.0018(5)
C16 0.0198(7) 0.0200(7) 0.0205(7) 0.0019(5) 0.0002(5) 0.0029(6)
C11 0.0190(7) 0.0173(7) 0.0165(7) -0.0039(5) -0.0001(5) 0.0029(5)
C19 0.0204(7) 0.0193(7) 0.0275(8) 0.0000(6) -0.0072(6) -0.0012(6)
C5 0.0268(7) 0.0183(7) 0.0244(8) -0.0018(6) -0.0105(6) 0.0061(6)
C18 0.0218(7) 0.0209(8) 0.0281(8) 0.0003(6) -0.0083(6) -0.0026(6)
C1 0.0215(7) 0.0222(8) 0.0306(8) 0.0006(6) -0.0026(6) -0.0009(6)
C8 0.0276(8) 0.0281(8) 0.0160(7) -0.0015(6) 0.0016(6) 0.0091(6)
C20 0.0223(7) 0.0240(8) 0.0279(8) -0.0016(6) -0.0052(6) -0.0005(6)
C17 0.0157(7) 0.0254(8) 0.0293(8) 0.0015(6) -0.0055(6) -0.0033(6)
C7 0.0341(8) 0.0291(8) 0.0161(7) -0.0055(6) -0.0066(6) 0.0097(7)
C21 0.0279(8) 0.0301(9) 0.0293(8) 0.0017(7) -0.0011(6) 0.0011(7)
C4 0.0392(9) 0.0191(8) 0.0345(9) -0.0031(6) -0.0210(7) 0.0027(7)
C2 0.0226(8) 0.0259(9) 0.0494(10) 0.0069(7) -0.0064(7) -0.0040(7)
C12 0.0347(9) 0.0350(9) 0.0174(8) 0.0070(6) 0.0007(6) 0.0003(7)
C15 0.0403(9) 0.0361(9) 0.0136(7) -0.0034(6) -0.0045(6) 0.0090(8)
C3 0.0331(9) 0.0195(8) 0.0519(11) 0.0049(7) -0.0232(8) -0.0069(7)

loop_
_atom_type_symbol
_atom_type_description
_atom_type_scat_dispersion_real
_atom_type_scat_dispersion_imag
_atom_type_scat_source
C C 0.0033 0.0016 'International Tables Vol C Tables 4.2.6.8 and 6.1.1.4'
H H 0.0000 0.0000 'International Tables Vol C Tables 4.2.6.8 and 6.1.1.4'
Cl Cl 0.1484 0.1585 'International Tables Vol C Tables 4.2.6.8 and 6.1.1.4'
N N 0.0061 0.0033 'International Tables Vol C Tables 4.2.6.8 and 6.1.1.4'
O O 0.0106 0.0060 'International Tables Vol C Tables 4.2.6.8 and 6.1.1.4'

loop_
_geom_angle_atom_site_label_1
_geom_angle_atom_site_label_2
_geom_angle_atom_site_label_3
_geom_angle
_geom_angle_site_symmetry_1
_geom_angle_site_symmetry_3
_geom_angle_publ_flag
C16 O2 C17 114.58(10) . . ?
C11 O3 C12 115.70(11) . . ?
C14 O6 C15 115.16(12) . . ?
C16 N1 C9 121.46(11) . . ?
C16 N1 C8 118.49(12) . . ?
C8 N1 C9 119.68(11) . . ?
N1 C9 H9 108.3 . . ?
N1 C9 C10 109.13(11) . . ?
N1 C9 C6 111.55(11) . . ?
C10 C9 H9 108.3 . . ?
C6 C9 H9 108.3 . . ?
C6 C9 C10 111.13(11) . . ?
C10 C13 Cl1 119.55(11) . . ?
C10 C13 C14 124.47(13) . . ?
C14 C13 Cl1 115.95(10) . . ?
C13 C10 C9 125.21(12) . . ?
C13 C10 C11 119.35(13) . . ?
C11 C10 C9 115.41(11) . . ?
O6 C14 C13 111.85(12) . . ?
O5 C14 O6 124.11(13) . . ?
O5 C14 C13 124.05(12) . . ?
C5 C6 C9 120.66(13) . . ?
C1 C6 C9 119.05(12) . . ?
C1 C6 C5 120.19(13) . . ?
O2 C16 N1 111.31(11) . . ?
O1 C16 O2 124.51(13) . . ?
O1 C16 N1 124.18(13) . . ?
O3 C11 C10 111.42(11) . . ?
O4 C11 O3 125.75(13) . . ?
O4 C11 C10 122.81(13) . . ?
H19A C19 H19B 107.9 . . ?
C18 C19 H19A 109.1 . . ?
C18 C19 H19B 109.1 . . ?
C18 C19 C20 112.31(12) . . ?
C20 C19 H19A 109.1 . . ?
C20 C19 H19B 109.1 . . ?
C6 C5 C7 118.47(13) . . ?
C6 C5 C4 118.73(15) . . ?
C4 C5 C7 122.80(14) . . ?
C19 C18 H18A 108.5 . . ?
C19 C18 H18B 108.5 . . ?
H18A C18 H18B 107.5 . . ?
C17 C18 C19 114.92(12) . . ?
C17 C18 H18A 108.5 . . ?
C17 C18 H18B 108.5 . . ?
C6 C1 H1 119.9 . . ?
C6 C1 C2 120.27(15) . . ?
C2 C1 H1 119.9 . . ?
N1 C8 H8 119.3 . . ?
C7 C8 N1 121.46(14) . . ?
C7 C8 H8 119.3 . . ?
C19 C20 H20A 109.0 . . ?
C19 C20 H20B 109.0 . . ?
H20A C20 H20B 107.8 . . ?
C21 C20 C19 112.82(13) . . ?
C21 C20 H20A 109.0 . . ?
C21 C20 H20B 109.0 . . ?
O2 C17 C18 108.02(11) . . ?
O2 C17 H17A 110.1 . . ?
O2 C17 H17B 110.1 . . ?
C18 C17 H17A 110.1 . . ?
C18 C17 H17B 110.1 . . ?
H17A C17 H17B 108.4 . . ?
C5 C7 H7 119.3 . . ?
C8 C7 C5 121.48(13) . . ?
C8 C7 H7 119.3 . . ?
C20 C21 H21A 109.5 . . ?
C20 C21 H21B 109.5 . . ?
C20 C21 H21C 109.5 . . ?
H21A C21 H21B 109.5 . . ?
H21A C21 H21C 109.5 . . ?
H21B C21 H21C 109.5 . . ?
C5 C4 H4 119.6 . . ?
C3 C4 C5 120.82(15) . . ?
C3 C4 H4 119.6 . . ?
C1 C2 H2 120.0 . . ?
C3 C2 C1 119.95(16) . . ?
C3 C2 H2 120.0 . . ?
O3 C12 H12A 109.5 . . ?
O3 C12 H12B 109.5 . . ?
O3 C12 H12C 109.5 . . ?
H12A C12 H12B 109.5 . . ?
H12A C12 H12C 109.5 . . ?
H12B C12 H12C 109.5 . . ?
O6 C15 H15A 109.5 . . ?
O6 C15 H15B 109.5 . . ?
O6 C15 H15C 109.5 . . ?
H15A C15 H15B 109.5 . . ?
H15A C15 H15C 109.5 . . ?
H15B C15 H15C 109.5 . . ?
C4 C3 C2 120.03(15) . . ?
C4 C3 H3 120.0 . . ?
C2 C3 H3 120.0 . . ?

loop_
_geom_bond_atom_site_label_1
_geom_bond_atom_site_label_2
_geom_bond_distance
_geom_bond_site_symmetry_2
_geom_bond_publ_flag
Cl1 C13 1.7366(14) . ?
O2 C16 1.3455(17) . ?
O2 C17 1.4609(16) . ?
O3 C11 1.3297(17) . ?
O3 C12 1.4521(17) . ?
O4 C11 1.2015(17) . ?
O6 C14 1.3261(17) . ?
O6 C15 1.4533(17) . ?
O1 C16 1.2106(17) . ?
O5 C14 1.1975(18) . ?
N1 C9 1.4766(17) . ?
N1 C16 1.3729(18) . ?
N1 C8 1.4093(18) . ?
C9 H9 1.0000 . ?
C9 C10 1.5279(19) . ?
C9 C6 1.5168(19) . ?
C13 C10 1.3349(19) . ?
C13 C14 1.5009(19) . ?
C10 C11 1.5057(19) . ?
C6 C5 1.397(2) . ?
C6 C1 1.385(2) . ?
C19 H19A 0.9900 . ?
C19 H19B 0.9900 . ?
C19 C18 1.523(2) . ?
C19 C20 1.525(2) . ?
C5 C7 1.454(2) . ?
C5 C4 1.400(2) . ?
C18 H18A 0.9900 . ?
C18 H18B 0.9900 . ?
C18 C17 1.512(2) . ?
C1 H1 0.9500 . ?
C1 C2 1.389(2) . ?
C8 H8 0.9500 . ?
C8 C7 1.327(2) . ?
C20 H20A 0.9900 . ?
C20 H20B 0.9900 . ?
C20 C21 1.523(2) . ?
C17 H17A 0.9900 . ?
C17 H17B 0.9900 . ?
C7 H7 0.9500 . ?
C21 H21A 0.9800 . ?
C21 H21B 0.9800 . ?
C21 H21C 0.9800 . ?
C4 H4 0.9500 . ?
C4 C3 1.378(3) . ?
C2 H2 0.9500 . ?
C2 C3 1.383(2) . ?
C12 H12A 0.9800 . ?
C12 H12B 0.9800 . ?
C12 H12C 0.9800 . ?
C15 H15A 0.9800 . ?
C15 H15B 0.9800 . ?
C15 H15C 0.9800 . ?
C3 H3 0.9500 . ?

loop_
_geom_torsion_atom_site_label_1
_geom_torsion_atom_site_label_2
_geom_torsion_atom_site_label_3
_geom_torsion_atom_site_label_4
_geom_torsion
_geom_torsion_site_symmetry_1
_geom_torsion_site_symmetry_2
_geom_torsion_site_symmetry_3
_geom_torsion_site_symmetry_4
_geom_torsion_publ_flag
Cl1 C13 C10 C9 -177.05(10) . . . . ?
Cl1 C13 C10 C11 4.86(17) . . . . ?
Cl1 C13 C14 O6 19.97(15) . . . . ?
Cl1 C13 C14 O5 -159.44(12) . . . . ?
N1 C9 C10 C13 126.87(14) . . . . ?
N1 C9 C10 C11 -54.97(14) . . . . ?
N1 C9 C6 C5 22.58(18) . . . . ?
N1 C9 C6 C1 -161.13(12) . . . . ?
N1 C8 C7 C5 2.4(2) . . . . ?
C9 N1 C16 O2 -1.70(18) . . . . ?
C9 N1 C16 O1 178.92(13) . . . . ?
C9 N1 C8 C7 19.1(2) . . . . ?
C9 C10 C11 O3 95.76(13) . . . . ?
C9 C10 C11 O4 -83.08(16) . . . . ?
C9 C6 C5 C7 -4.0(2) . . . . ?
C9 C6 C5 C4 176.26(13) . . . . ?
C9 C6 C1 C2 -175.46(13) . . . . ?
C13 C10 C11 O3 -85.96(15) . . . . ?
C13 C10 C11 O4 95.19(17) . . . . ?
C10 C9 C6 C5 -99.45(15) . . . . ?
C10 C9 C6 C1 76.85(16) . . . . ?
C10 C13 C14 O6 -162.03(13) . . . . ?
C10 C13 C14 O5 18.6(2) . . . . ?
C14 C13 C10 C9 5.0(2) . . . . ?
C14 C13 C10 C11 -173.08(12) . . . . ?
C6 C9 C10 C13 -109.71(15) . . . . ?
C6 C9 C10 C11 68.45(14) . . . . ?
C6 C5 C7 C8 -9.8(2) . . . . ?
C6 C5 C4 C3 -1.1(2) . . . . ?
C6 C1 C2 C3 -0.7(2) . . . . ?
C16 O2 C17 C18 175.43(12) . . . . ?
C16 N1 C9 C10 -79.88(15) . . . . ?
C16 N1 C9 C6 156.95(12) . . . . ?
C16 N1 C8 C7 -167.68(14) . . . . ?
C19 C18 C17 O2 -59.51(16) . . . . ?
C5 C6 C1 C2 0.9(2) . . . . ?
C5 C4 C3 C2 1.3(2) . . . . ?
C18 C19 C20 C21 -169.96(12) . . . . ?
C1 C6 C5 C7 179.77(13) . . . . ?
C1 C6 C5 C4 0.0(2) . . . . ?
C1 C2 C3 C4 -0.4(2) . . . . ?
C8 N1 C9 C10 93.16(14) . . . . ?
C8 N1 C9 C6 -30.02(17) . . . . ?
C8 N1 C16 O2 -174.81(12) . . . . ?
C8 N1 C16 O1 5.8(2) . . . . ?
C20 C19 C18 C17 -171.74(12) . . . . ?
C17 O2 C16 O1 3.6(2) . . . . ?
C17 O2 C16 N1 -175.77(12) . . . . ?
C7 C5 C4 C3 179.16(14) . . . . ?
C4 C5 C7 C8 169.92(15) . . . . ?
C12 O3 C11 O4 0.5(2) . . . . ?
C12 O3 C11 C10 -178.29(12) . . . . ?
C15 O6 C14 O5 4.4(2) . . . . ?
C15 O6 C14 C13 -175.04(12) . . . . ?
